data_4107359
loop_
_publ_author_name
'Ming Fang'
'Scott R. Wilson'
'Kenneth S. Suslick'

_publ_contact_author
; 
Scott R. Wilson 
University of Illinois 
School of Chemical Sciences, Box 59-1 
505 South Mathews Avenue 
Urbana, Illinois  61801 
USA 
;
_publ_contact_author_email srwilson@uiuc.edu
_publ_contact_author_fax '1  217 244 8068'
_publ_contact_author_phone '1  217 244 1708'
_publ_section_title
;
 A Four-Coordinate Fe(III) Porphyrin Cation
;
_journal_name_full 'Journal of the American Chemical Society'
_journal_page_first 1134
_journal_page_last 1135
_journal_paper_doi 10.1021/ja078061l
_journal_volume 130
_journal_year 2008
_chemical_formula_moiety 'C117 H188 F3 Fe N4 O11 S Si8'
_chemical_formula_sum 'C117 H188 F3 Fe N4 O11 S Si8'
_chemical_formula_weight 2196.34
_chemical_name_systematic
; 
? 
;
_space_group_IT_number 15
_symmetry_cell_setting monoclinic
_symmetry_space_group_name_Hall '-C 2yc'
_symmetry_space_group_name_H-M 'C 1 2/c 1'
_atom_sites_solution_hydrogens geom
_atom_sites_solution_primary direct
_atom_sites_solution_secondary difmap
_audit_creation_method SHELXL-97
_audit_update_record
; 
2007-01-04   text and data added, mf 
;
_cell_angle_alpha 90.00
_cell_angle_beta 124.497(8)
_cell_angle_gamma 90.00
_cell_formula_units_Z 4
_cell_length_a 35.42(2)
_cell_length_b 14.532(8)
_cell_length_c 29.733(17)
_cell_measurement_reflns_used 979
_cell_measurement_temperature 193(2)
_cell_measurement_theta_max 23.19
_cell_measurement_theta_min 2.27
_cell_volume 12613(12)
_computing_cell_refinement 'SAINT V6.22 (Bruker, 2001)'
_computing_data_collection 'SMART V5.625 (Bruker, 2001)'
_computing_data_reduction 'SAINT V6.22 (Bruker, 2001)'
_computing_molecular_graphics 'SHELXTL V6.12 (Bruker, 2001)'
_computing_publication_material 'XCIF (Bruker, 2001)'
_computing_structure_refinement 'SHELXTL V6.12 (Bruker, 2001)'
_computing_structure_solution 'SHELXTL V6.12 (Bruker, 2001)'
_diffrn_ambient_temperature 193(2)
_diffrn_measured_fraction_theta_full 0.997
_diffrn_measured_fraction_theta_max 0.997
_diffrn_measurement_device 'Siemens Platform/CCD'
_diffrn_measurement_method 'profile data from \w scans'
_diffrn_radiation_monochromator graphite
_diffrn_radiation_source 'normal-focus sealed tube'
_diffrn_radiation_type MoK\a
_diffrn_radiation_wavelength 0.71073
_diffrn_radiation_wavelength_id g53oas
_diffrn_reflns_av_R_equivalents 0.0540
_diffrn_reflns_av_sigmaI/netI 0.0470
_diffrn_reflns_limit_h_max 42
_diffrn_reflns_limit_h_min -42
_diffrn_reflns_limit_k_max 17
_diffrn_reflns_limit_k_min -17
_diffrn_reflns_limit_l_max 35
_diffrn_reflns_limit_l_min -35
_diffrn_reflns_number 65286
_diffrn_reflns_theta_full 25.39
_diffrn_reflns_theta_max 25.39
_diffrn_reflns_theta_min 1.95
_diffrn_standards_decay_% 2.9
_diffrn_standards_interval_time 205
_diffrn_standards_number 173
_exptl_absorpt_coefficient_mu 0.271
_exptl_absorpt_correction_T_max 0.8981
_exptl_absorpt_correction_T_min 0.8537
_exptl_absorpt_correction_type integration
_exptl_absorpt_process_details 'SHELXTL/XPREP (Bruker, 2001)'
_exptl_crystal_colour black
_exptl_crystal_density_diffrn 1.157
_exptl_crystal_description prism
_exptl_crystal_F_000 4748
_exptl_crystal_id g53oas
_exptl_crystal_preparation
; 
The data crystal was mounted using oil (Parantone-N, Exxon) to a 
0.4 mm cryo-loop (Hampton Research) with the (0 1 0) scattering planes 
roughly normal to the spindle axis. 
;
_exptl_crystal_size_max 0.72
_exptl_crystal_size_mid 0.56
_exptl_crystal_size_min 0.32
_refine_diff_density_max 0.692
_refine_diff_density_min -0.509
_refine_diff_density_rms 0.055
_refine_ls_extinction_method none
_refine_ls_goodness_of_fit_ref 1.025
_refine_ls_hydrogen_treatment noref
_refine_ls_matrix_type full
_refine_ls_number_parameters 798
_refine_ls_number_reflns 11563
_refine_ls_number_restraints 487
_refine_ls_restrained_S_all 1.039
_refine_ls_R_factor_all 0.0896
_refine_ls_R_factor_gt 0.0573
_refine_ls_shift/su_max 0.007
_refine_ls_shift/su_mean 0.000
_refine_ls_structure_factor_coef Fsqd
_refine_ls_weighting_details 'calc w=1/[\s^2^(Fo^2^)+(0.0838P)^2^+18.7546P] where P=(Fo^2^+2Fc^2^)/3'
_refine_ls_weighting_scheme calc
_refine_ls_wR_factor_gt 0.1486
_refine_ls_wR_factor_ref 0.1717
_reflns_number_gt 8001
_reflns_number_total 11563
_reflns_threshold_expression >2sigma(I)
_cod_data_source_file ja078061l-file004.cif
_cod_data_source_block g53oas
_cod_original_sg_symbol_Hall '-C 2yc '
_cod_original_sg_symbol_H-M 'C 2/c '
_cod_database_code 4107359

loop_
_symmetry_equiv_pos_as_xyz
'x, y, z'
'-x, y, -z+1/2'
'x+1/2, y+1/2, z'
'-x+1/2, y+1/2, -z+1/2'
'-x, -y, -z'
'x, -y, z-1/2'
'-x+1/2, -y+1/2, -z'
'x+1/2, -y+1/2, z-1/2'

loop_
_atom_site_label
_atom_site_type_symbol
_atom_site_fract_x
_atom_site_fract_y
_atom_site_fract_z
_atom_site_U_iso_or_equiv
_atom_site_adp_type
_atom_site_occupancy
_atom_site_symmetry_multiplicity
_atom_site_calc_flag
_atom_site_refinement_flags
_atom_site_disorder_assembly
_atom_site_disorder_group
Fe1 Fe 0.0000 0.60695(4) 0.2500 0.03063(15) Uani 1 2 d SU . .
Si1 Si -0.13931(4) 0.80559(8) 0.00831(5) 0.0671(3) Uani 1 1 d U A .
Si2 Si -0.04892(4) 0.29837(7) 0.05812(4) 0.0577(3) Uani 1 1 d DU . .
Si3 Si 0.14783(3) 0.82546(7) 0.22334(4) 0.0573(3) Uani 1 1 d U . .
Si4 Si 0.17272(3) 0.30486(7) 0.30530(5) 0.0602(3) Uani 1 1 d U . .
O1 O -0.10571(7) 0.71329(15) 0.03459(8) 0.0522(5) Uani 1 1 d U A .
O2 O -0.04712(8) 0.41185(15) 0.06387(9) 0.0558(6) Uani 1 1 d U B .
O3 O 0.14433(7) 0.72831(15) 0.25098(10) 0.0581(6) Uani 1 1 d U . .
O4 O 0.15945(7) 0.41559(14) 0.30137(9) 0.0512(5) Uani 1 1 d U . .
N1 N 0.02192(7) 0.57912(15) 0.20058(9) 0.0328(5) Uani 1 1 d U B .
N2 N -0.06506(7) 0.57618(15) 0.18473(9) 0.0326(5) Uani 1 1 d U B .
C1 C 0.06680(9) 0.57518(18) 0.21580(11) 0.0345(6) Uani 1 1 d U . .
C2 C 0.06758(9) 0.5686(2) 0.16834(12) 0.0415(7) Uani 1 1 d U B .
H2A H 0.0942 0.5644 0.1680 0.050 Uiso 1 1 calc R . .
C3 C 0.02393(10) 0.5694(2) 0.12431(12) 0.0421(7) Uani 1 1 d U . .
H3A H 0.0141 0.5667 0.0872 0.050 Uiso 1 1 calc R B .
C4 C -0.00482(9) 0.57506(18) 0.14375(11) 0.0345(6) Uani 1 1 d U B .
C5 C -0.05272(9) 0.57102(18) 0.11042(11) 0.0349(6) Uani 1 1 d U . .
C6 C -0.08006(9) 0.56928(19) 0.13048(11) 0.0359(6) Uani 1 1 d U B .
C7 C -0.12895(9) 0.5590(2) 0.09701(12) 0.0443(7) Uani 1 1 d U . .
H7A H -0.1476 0.5516 0.0585 0.053 Uiso 1 1 calc R B .
C8 C -0.14345(9) 0.5618(2) 0.12978(12) 0.0438(7) Uani 1 1 d U B .
H8A H -0.1744 0.5575 0.1186 0.053 Uiso 1 1 calc R . .
C9 C -0.10444(9) 0.57241(19) 0.18463(11) 0.0355(6) Uani 1 1 d U . .
C10 C 0.10597(9) 0.57442(19) 0.26958(11) 0.0360(6) Uani 1 1 d U . .
C21 C -0.07572(9) 0.5625(2) 0.04982(11) 0.0382(6) Uani 1 1 d U B .
C22 C -0.10164(10) 0.6343(2) 0.01323(12) 0.0433(7) Uani 1 1 d U . .
C23 C -0.12198(11) 0.6230(2) -0.04234(13) 0.0538(8) Uani 1 1 d U B .
H23A H -0.1394 0.6718 -0.0668 0.065 Uiso 1 1 calc R . .
C24 C -0.11714(13) 0.5421(3) -0.06227(13) 0.0603(9) Uani 1 1 d U . .
H24A H -0.1312 0.5354 -0.1004 0.072 Uiso 1 1 calc R B .
C25 C -0.09221(12) 0.4708(2) -0.02784(13) 0.0569(8) Uani 1 1 d U B .
H25A H -0.0889 0.4151 -0.0420 0.068 Uiso 1 1 calc R . .
C26 C -0.07185(10) 0.4804(2) 0.02789(12) 0.0456(7) Uani 1 1 d U . .
C27 C -0.19987(15) 0.7704(4) -0.04859(18) 0.0943(14) Uani 1 1 d U . .
H27A H -0.1993 0.7566 -0.0812 0.113 Uiso 1 1 calc R . .
C28 C -0.2336(2) 0.8502(5) -0.0648(2) 0.143(3) Uani 1 1 d U . .
H28A H -0.2625 0.8359 -0.0996 0.214 Uiso 1 1 calc R . .
H28B H -0.2205 0.9065 -0.0688 0.214 Uiso 1 1 calc R . .
H28C H -0.2393 0.8592 -0.0365 0.214 Uiso 1 1 calc R . .
C29 C -0.21611(16) 0.6836(4) -0.0362(2) 0.1136(19) Uani 1 1 d U . .
H29A H -0.2479 0.6708 -0.0663 0.170 Uiso 1 1 calc R . .
H29B H -0.2144 0.6920 -0.0024 0.170 Uiso 1 1 calc R . .
H29C H -0.1966 0.6318 -0.0320 0.170 Uiso 1 1 calc R . .
C30 C -0.1340(2) 0.8559(3) 0.0695(2) 0.1125(16) Uani 1 1 d DU . .
H30A H -0.1003 0.8572 0.0980 0.135 Uiso 0.578(10) 1 calc PR A 1
H30B H -0.1637 0.8297 0.0602 0.135 Uiso 0.422(10) 1 calc PR A 2
C31 C -0.1488(3) 0.9537(4) 0.0656(3) 0.137(2) Uani 1 1 d DU A .
H31A H -0.1506 0.9680 0.0965 0.205 Uiso 1 1 calc R . .
H31B H -0.1789 0.9626 0.0314 0.205 Uiso 1 1 calc R . .
H31C H -0.1265 0.9947 0.0662 0.205 Uiso 1 1 calc R . .
C32 C -0.1524(5) 0.7975(6) 0.0933(5) 0.116(3) Uani 0.578(10) 1 d PDU A 1
H32A H -0.1413 0.8201 0.1299 0.174 Uiso 0.578(10) 1 calc PR A 1
H32B H -0.1422 0.7339 0.0958 0.174 Uiso 0.578(10) 1 calc PR A 1
H32C H -0.1860 0.7998 0.0702 0.174 Uiso 0.578(10) 1 calc PR A 1
C33 C -0.11591(19) 0.8890(3) -0.0177(2) 0.0894(13) Uani 1 1 d U . .
H33A H -0.1326 0.9480 -0.0235 0.107 Uiso 1 1 calc R A .
C34 C -0.0654(2) 0.9095(3) 0.0264(3) 0.1082(16) Uani 1 1 d U A .
H34A H -0.0543 0.9569 0.0132 0.162 Uiso 1 1 calc R . .
H34B H -0.0473 0.8533 0.0347 0.162 Uiso 1 1 calc R . .
H34C H -0.0624 0.9315 0.0594 0.162 Uiso 1 1 calc R . .
C35 C -0.1224(2) 0.8684(4) -0.0712(2) 0.1118(18) Uani 1 1 d U A .
H35A H -0.1123 0.9213 -0.0823 0.168 Uiso 1 1 calc R . .
H35B H -0.1549 0.8562 -0.0990 0.168 Uiso 1 1 calc R . .
H35C H -0.1042 0.8142 -0.0671 0.168 Uiso 1 1 calc R . .
C36 C -0.0160(2) 0.2604(3) 0.13090(18) 0.0978(16) Uani 1 1 d U . .
H36 H 0.0149 0.2587 0.1373 0.117 Uiso 1 1 calc R . .
C37 C -0.0060(3) 0.3330(4) 0.1708(2) 0.137(3) Uani 1 1 d U . .
H37A H 0.0146 0.3086 0.2078 0.205 Uiso 1 1 calc R . .
H37B H -0.0346 0.3537 0.1655 0.205 Uiso 1 1 calc R . .
H37C H 0.0088 0.3851 0.1656 0.205 Uiso 1 1 calc R . .
C38 C -0.0175(3) 0.1642(4) 0.1439(3) 0.150(3) Uani 1 1 d U . .
H38A H 0.0099 0.1498 0.1801 0.225 Uiso 1 1 calc R . .
H38B H -0.0184 0.1245 0.1166 0.225 Uiso 1 1 calc R . .
H38C H -0.0449 0.1535 0.1437 0.225 Uiso 1 1 calc R . .
C39 C -0.11247(16) 0.2652(3) 0.0170(2) 0.0870(13) Uani 1 1 d U . .
H39A H -0.1262 0.2947 -0.0195 0.104 Uiso 1 1 calc R . .
C40 C -0.1219(2) 0.1653(4) 0.0053(3) 0.135(2) Uani 1 1 d U . .
H40A H -0.1547 0.1560 -0.0222 0.202 Uiso 1 1 calc R . .
H40B H -0.1127 0.1326 0.0388 0.202 Uiso 1 1 calc R . .
H40C H -0.1045 0.1415 -0.0087 0.202 Uiso 1 1 calc R . .
C41 C -0.1373(2) 0.3080(5) 0.0394(3) 0.139(3) Uani 1 1 d U . .
H41A H -0.1703 0.2990 0.0134 0.208 Uiso 1 1 calc R . .
H41B H -0.1305 0.3740 0.0451 0.208 Uiso 1 1 calc R . .
H41C H -0.1272 0.2788 0.0742 0.208 Uiso 1 1 calc R . .
C42 C -0.02337(18) 0.2612(3) 0.0206(2) 0.0894(13) Uani 1 1 d U . .
H42A H -0.0485 0.2671 -0.0191 0.107 Uiso 1 1 calc R . .
C43 C 0.01386(19) 0.3237(4) 0.0300(3) 0.118(2) Uani 1 1 d U . .
H43A H 0.0256 0.3018 0.0090 0.177 Uiso 1 1 calc R . .
H43B H 0.0387 0.3242 0.0689 0.177 Uiso 1 1 calc R . .
H43C H 0.0017 0.3862 0.0183 0.177 Uiso 1 1 calc R . .
C44 C -0.0091(3) 0.1598(4) 0.0294(3) 0.148(3) Uani 1 1 d U . .
H44A H 0.0000 0.1426 0.0049 0.221 Uiso 1 1 calc R . .
H44B H -0.0349 0.1215 0.0216 0.221 Uiso 1 1 calc R . .
H44C H 0.0168 0.1504 0.0674 0.221 Uiso 1 1 calc R . .
C45 C 0.15214(9) 0.5727(2) 0.27857(11) 0.0380(6) Uani 1 1 d U . .
C46 C 0.17071(10) 0.6513(2) 0.27039(13) 0.0467(7) Uani 1 1 d U B .
C47 C 0.21449(11) 0.6498(2) 0.28190(16) 0.0570(9) Uani 1 1 d U . .
H47A H 0.2270 0.7039 0.2773 0.068 Uiso 1 1 calc R B .
C48 C 0.23966(11) 0.5705(2) 0.29979(16) 0.0604(9) Uani 1 1 d U B .
H48A H 0.2695 0.5699 0.3073 0.073 Uiso 1 1 calc R . .
C49 C 0.22218(10) 0.4915(2) 0.30702(15) 0.0559(9) Uani 1 1 d U . .
H49A H 0.2400 0.4368 0.3196 0.067 Uiso 1 1 calc R B .
C50 C 0.17839(9) 0.4925(2) 0.29575(12) 0.0425(7) Uani 1 1 d U B .
C51 C 0.18834(13) 0.9094(3) 0.27784(17) 0.0688(10) Uani 1 1 d U . .
H51A H 0.1798 0.9712 0.2599 0.083 Uiso 1 1 calc R . .
C52 C 0.17926(19) 0.9146(3) 0.3220(2) 0.0976(15) Uani 1 1 d U . .
H52A H 0.1983 0.9630 0.3482 0.146 Uiso 1 1 calc R . .
H52B H 0.1867 0.8554 0.3410 0.146 Uiso 1 1 calc R . .
H52C H 0.1469 0.9288 0.3053 0.146 Uiso 1 1 calc R . .
C53 C 0.23905(15) 0.8988(3) 0.3028(2) 0.0953(15) Uani 1 1 d U . .
H53A H 0.2559 0.9491 0.3286 0.143 Uiso 1 1 calc R . .
H53B H 0.2444 0.9005 0.2739 0.143 Uiso 1 1 calc R . .
H53C H 0.2497 0.8398 0.3221 0.143 Uiso 1 1 calc R . .
C54 C 0.16756(14) 0.8025(3) 0.17738(17) 0.0729(11) Uani 1 1 d U . .
H54A H 0.2015 0.7945 0.2019 0.087 Uiso 1 1 calc R . .
C55 C 0.15919(17) 0.8866(4) 0.1416(2) 0.0977(15) Uani 1 1 d U . .
H55A H 0.1750 0.8780 0.1235 0.147 Uiso 1 1 calc R . .
H55B H 0.1710 0.9419 0.1644 0.147 Uiso 1 1 calc R . .
H55C H 0.1262 0.8936 0.1140 0.147 Uiso 1 1 calc R . .
C56 C 0.14851(17) 0.7136(3) 0.1432(2) 0.0929(14) Uani 1 1 d U . .
H56A H 0.1611 0.7063 0.1213 0.139 Uiso 1 1 calc R . .
H56B H 0.1150 0.7173 0.1189 0.139 Uiso 1 1 calc R . .
H56C H 0.1573 0.6606 0.1676 0.139 Uiso 1 1 calc R . .
C57 C 0.08776(14) 0.8704(3) 0.1876(2) 0.0820(13) Uani 1 1 d U . .
H57A H 0.0799 0.8648 0.2149 0.098 Uiso 1 1 calc R . .
C58 C 0.08070(18) 0.9714(3) 0.1716(3) 0.121(2) Uani 1 1 d U . .
H58A H 0.0479 0.9854 0.1494 0.181 Uiso 1 1 calc R . .
H58B H 0.0935 0.9844 0.1505 0.181 Uiso 1 1 calc R . .
H58C H 0.0962 1.0095 0.2046 0.181 Uiso 1 1 calc R . .
C59 C 0.05288(17) 0.8141(4) 0.1402(3) 0.173(4) Uani 1 1 d U . .
H59A H 0.0223 0.8295 0.1310 0.259 Uiso 1 1 calc R . .
H59B H 0.0590 0.7487 0.1495 0.259 Uiso 1 1 calc R . .
H59C H 0.0542 0.8272 0.1088 0.259 Uiso 1 1 calc R . .
C60 C 0.22764(16) 0.2827(3) 0.3733(2) 0.0962(14) Uani 1 1 d U . .
H60A H 0.2514 0.3180 0.3724 0.115 Uiso 1 1 calc R . .
C61 C 0.2275(2) 0.3238(6) 0.4195(2) 0.153(3) Uani 1 1 d U . .
H61A H 0.2574 0.3140 0.4539 0.230 Uiso 1 1 calc R . .
H61B H 0.2036 0.2942 0.4216 0.230 Uiso 1 1 calc R . .
H61C H 0.2213 0.3899 0.4133 0.230 Uiso 1 1 calc R . .
C62 C 0.2438(3) 0.1836(5) 0.3829(4) 0.222(5) Uani 1 1 d U . .
H62A H 0.2770 0.1815 0.4103 0.333 Uiso 1 1 calc R . .
H62B H 0.2366 0.1568 0.3487 0.333 Uiso 1 1 calc R . .
H62C H 0.2283 0.1485 0.3961 0.333 Uiso 1 1 calc R . .
C63 C 0.12085(18) 0.2494(3) 0.2951(3) 0.1001(16) Uani 1 1 d U . .
H63A H 0.0993 0.2504 0.2544 0.120 Uiso 1 1 calc R . .
C64 C 0.1235(3) 0.1484(4) 0.3067(4) 0.184(4) Uani 1 1 d U . .
H64A H 0.0942 0.1273 0.2993 0.276 Uiso 1 1 calc R . .
H64B H 0.1480 0.1370 0.3451 0.276 Uiso 1 1 calc R . .
H64C H 0.1302 0.1149 0.2833 0.276 Uiso 1 1 calc R . .
C65 C 0.0965(2) 0.3042(5) 0.3107(4) 0.166(3) Uani 1 1 d U . .
H65A H 0.0688 0.2714 0.3017 0.249 Uiso 1 1 calc R . .
H65B H 0.0878 0.3629 0.2910 0.249 Uiso 1 1 calc R . .
H65C H 0.1161 0.3158 0.3501 0.249 Uiso 1 1 calc R . .
C66 C 0.17891(17) 0.2786(3) 0.2467(2) 0.0833(12) Uani 1 1 d U . .
H66A H 0.2093 0.3037 0.2578 0.100 Uiso 1 1 calc R . .
C67 C 0.1794(3) 0.1785(4) 0.2358(3) 0.161(3) Uani 1 1 d U . .
H67A H 0.1878 0.1705 0.2098 0.242 Uiso 1 1 calc R . .
H67B H 0.1489 0.1524 0.2204 0.242 Uiso 1 1 calc R . .
H67C H 0.2018 0.1469 0.2700 0.242 Uiso 1 1 calc R . .
C68 C 0.1432(3) 0.3272(5) 0.1944(2) 0.138(2) Uani 1 1 d U . .
H68A H 0.1495 0.3163 0.1668 0.206 Uiso 1 1 calc R . .
H68B H 0.1443 0.3934 0.2013 0.206 Uiso 1 1 calc R . .
H68C H 0.1128 0.3034 0.1814 0.206 Uiso 1 1 calc R . .
O5 O -0.0009(7) 0.7425(8) 0.2477(8) 0.051(2) Uani 0.291(2) 1 d PDU B 1
O6 O 0.0273(3) 0.8126(8) 0.3315(3) 0.072(2) Uani 0.291(2) 1 d PDU B 1
O7 O 0.0717(3) 0.8110(7) 0.2929(4) 0.068(2) Uani 0.291(2) 1 d PDU B 1
S1 S 0.02802(10) 0.81158(19) 0.28434(13) 0.0553(9) Uani 0.291(2) 1 d PDU B 1
C69 C 0.0019(4) 0.9198(5) 0.2496(4) 0.085(2) Uani 0.291(2) 1 d PDU B 1
F1 F 0.0004(4) 0.9284(8) 0.2044(4) 0.087(2) Uani 0.291(2) 1 d PDU B 1
F2 F -0.0392(3) 0.9318(8) 0.2393(5) 0.092(3) Uani 0.291(2) 1 d PDU B 1
F3 F 0.0283(4) 0.9864(6) 0.2838(5) 0.111(3) Uani 0.291(2) 1 d PDU B 1
O8 O 0.0055(7) 0.7406(12) 0.2563(9) 0.051(3) Uani 0.209(2) 1 d PDU B 2
O9 O 0.0065(4) 0.8176(11) 0.3267(3) 0.073(3) Uani 0.209(2) 1 d PDU B 2
O10 O -0.0622(3) 0.8060(10) 0.2367(5) 0.068(3) Uani 0.209(2) 1 d PDU B 2
S2 S -0.01371(15) 0.8113(3) 0.27001(18) 0.0590(12) Uani 0.209(2) 1 d PDU B 2
C70 C 0.0023(4) 0.9175(7) 0.2521(5) 0.089(3) Uani 0.209(2) 1 d PDU B 2
F4 F -0.0142(5) 0.9141(11) 0.1996(5) 0.094(3) Uani 0.209(2) 1 d PDU B 2
F5 F 0.0476(4) 0.9245(11) 0.2837(6) 0.094(3) Uani 0.209(2) 1 d PDU B 2
F6 F -0.0158(5) 0.9866(8) 0.2631(7) 0.114(3) Uani 0.209(2) 1 d PDU B 2
C71 C -0.1071(6) 0.8135(8) 0.1232(4) 0.124(4) Uani 0.422(10) 1 d PDU A 2
H71A H -0.1144 0.8429 0.1471 0.187 Uiso 0.422(10) 1 calc PR A 2
H71B H -0.0744 0.8212 0.1387 0.187 Uiso 0.422(10) 1 calc PR A 2
H71C H -0.1144 0.7478 0.1200 0.187 Uiso 0.422(10) 1 calc PR A 2

loop_
_atom_site_aniso_label
_atom_site_aniso_U_11
_atom_site_aniso_U_22
_atom_site_aniso_U_33
_atom_site_aniso_U_23
_atom_site_aniso_U_13
_atom_site_aniso_U_12
Fe1 0.0253(3) 0.0289(3) 0.0346(3) 0.000 0.0151(2) 0.000
Si1 0.0743(7) 0.0700(7) 0.0652(6) 0.0264(5) 0.0444(6) 0.0340(6)
Si2 0.0676(6) 0.0438(5) 0.0644(6) -0.0016(4) 0.0390(5) 0.0011(4)
Si3 0.0443(5) 0.0451(5) 0.0747(7) -0.0021(4) 0.0290(5) -0.0065(4)
Si4 0.0516(6) 0.0449(5) 0.0848(7) 0.0084(5) 0.0390(5) 0.0061(4)
O1 0.0531(13) 0.0532(13) 0.0418(12) 0.0103(10) 0.0218(10) 0.0136(10)
O2 0.0595(14) 0.0460(13) 0.0446(12) -0.0013(10) 0.0191(11) 0.0016(10)
O3 0.0405(12) 0.0411(12) 0.0930(17) 0.0013(11) 0.0381(12) 0.0020(10)
O4 0.0397(11) 0.0437(12) 0.0723(15) 0.0035(10) 0.0330(11) 0.0034(9)
N1 0.0249(11) 0.0337(12) 0.0357(12) 0.0002(9) 0.0148(10) 0.0005(9)
N2 0.0247(11) 0.0345(12) 0.0355(12) 0.0048(9) 0.0151(10) 0.0018(9)
C1 0.0275(13) 0.0351(14) 0.0390(14) -0.0039(12) 0.0177(12) -0.0029(11)
C2 0.0303(14) 0.0518(18) 0.0430(16) -0.0060(13) 0.0210(13) -0.0039(13)
C3 0.0357(15) 0.0523(18) 0.0370(15) -0.0031(13) 0.0199(13) -0.0046(13)
C4 0.0315(13) 0.0341(14) 0.0359(14) 0.0010(11) 0.0177(12) -0.0007(11)
C5 0.0324(14) 0.0324(14) 0.0347(14) 0.0031(11) 0.0159(12) 0.0003(11)
C6 0.0294(13) 0.0364(15) 0.0340(14) 0.0047(11) 0.0133(12) 0.0013(11)
C7 0.0274(14) 0.0585(19) 0.0349(15) 0.0071(13) 0.0103(12) 0.0001(13)
C8 0.0252(14) 0.0560(19) 0.0405(16) 0.0093(14) 0.0128(12) 0.0005(13)
C9 0.0249(13) 0.0363(15) 0.0401(15) 0.0072(12) 0.0154(12) 0.0021(11)
C10 0.0279(13) 0.0325(14) 0.0438(15) -0.0068(12) 0.0180(12) -0.0040(11)
C21 0.0285(14) 0.0460(16) 0.0348(14) 0.0023(12) 0.0147(12) -0.0024(12)
C22 0.0390(16) 0.0473(17) 0.0400(16) 0.0036(13) 0.0201(14) 0.0009(13)
C23 0.0517(19) 0.062(2) 0.0378(16) 0.0133(15) 0.0196(15) 0.0037(16)
C24 0.069(2) 0.068(2) 0.0332(17) -0.0008(15) 0.0225(16) -0.0044(18)
C25 0.067(2) 0.054(2) 0.0427(18) -0.0072(15) 0.0266(17) -0.0054(17)
C26 0.0429(17) 0.0452(17) 0.0400(16) 0.0020(13) 0.0183(14) -0.0023(14)
C27 0.068(3) 0.135(4) 0.070(3) 0.041(3) 0.033(2) 0.047(3)
C28 0.102(4) 0.212(6) 0.118(5) 0.080(5) 0.065(4) 0.097(4)
C29 0.053(3) 0.172(5) 0.091(4) 0.032(4) 0.026(3) 0.004(3)
C30 0.184(5) 0.082(3) 0.113(3) 0.025(2) 0.109(3) 0.055(3)
C31 0.219(6) 0.089(3) 0.161(5) 0.023(3) 0.143(5) 0.054(4)
C32 0.184(7) 0.107(5) 0.116(5) 0.005(4) 0.119(5) 0.013(5)
C33 0.117(4) 0.064(3) 0.108(3) 0.026(2) 0.076(3) 0.028(2)
C34 0.145(5) 0.072(3) 0.143(5) -0.007(3) 0.103(4) -0.016(3)
C35 0.140(5) 0.113(4) 0.116(4) 0.046(3) 0.093(4) 0.029(3)
C36 0.137(4) 0.061(3) 0.072(3) 0.014(2) 0.045(3) 0.012(3)
C37 0.227(8) 0.080(3) 0.068(3) 0.013(3) 0.062(4) 0.009(4)
C38 0.229(8) 0.070(3) 0.120(5) 0.030(3) 0.080(5) 0.027(4)
C39 0.088(3) 0.074(3) 0.098(3) -0.014(2) 0.052(3) -0.018(2)
C40 0.128(5) 0.104(4) 0.147(5) -0.030(4) 0.062(4) -0.055(4)
C41 0.090(4) 0.191(7) 0.155(6) -0.056(5) 0.081(4) -0.033(4)
C42 0.101(3) 0.074(3) 0.119(4) -0.001(3) 0.078(3) 0.008(2)
C43 0.106(4) 0.104(4) 0.184(6) 0.007(4) 0.106(4) 0.004(3)
C44 0.196(7) 0.085(4) 0.238(8) -0.008(4) 0.168(7) 0.026(4)
C45 0.0265(13) 0.0431(15) 0.0396(15) -0.0087(12) 0.0158(12) -0.0021(12)
C46 0.0338(15) 0.0410(16) 0.0603(19) -0.0076(14) 0.0237(15) -0.0051(13)
C47 0.0373(17) 0.0477(18) 0.089(3) -0.0019(17) 0.0375(18) -0.0052(14)
C48 0.0313(16) 0.060(2) 0.089(3) -0.0030(19) 0.0333(17) -0.0040(15)
C49 0.0338(16) 0.0523(19) 0.079(2) -0.0017(17) 0.0300(17) 0.0055(14)
C50 0.0326(14) 0.0444(16) 0.0499(17) -0.0046(13) 0.0230(14) -0.0026(12)
C51 0.067(2) 0.048(2) 0.079(3) -0.0061(18) 0.034(2) -0.0120(17)
C52 0.113(4) 0.084(3) 0.093(3) -0.015(3) 0.056(3) -0.002(3)
C53 0.062(2) 0.090(3) 0.104(4) -0.033(3) 0.029(2) -0.023(2)
C54 0.056(2) 0.083(3) 0.071(2) -0.007(2) 0.030(2) -0.014(2)
C55 0.080(3) 0.115(4) 0.086(3) 0.013(3) 0.039(3) -0.021(3)
C56 0.088(3) 0.107(4) 0.082(3) -0.029(3) 0.046(3) -0.019(3)
C57 0.055(2) 0.058(2) 0.113(3) 0.012(2) 0.036(2) 0.0085(18)
C58 0.083(3) 0.063(3) 0.161(5) 0.020(3) 0.036(4) 0.019(2)
C59 0.049(3) 0.088(4) 0.253(9) -0.026(4) 0.009(4) 0.006(3)
C60 0.075(3) 0.092(3) 0.102(3) 0.038(3) 0.038(3) 0.029(3)
C61 0.104(4) 0.249(8) 0.074(3) 0.030(4) 0.030(3) 0.061(5)
C62 0.181(8) 0.129(6) 0.189(8) 0.038(5) 0.004(6) 0.085(6)
C63 0.098(3) 0.060(3) 0.177(5) 0.016(3) 0.099(4) -0.005(2)
C64 0.167(7) 0.087(4) 0.321(12) 0.051(6) 0.152(8) -0.021(4)
C65 0.139(6) 0.199(7) 0.224(8) -0.067(6) 0.141(6) -0.068(5)
C66 0.089(3) 0.064(3) 0.116(3) -0.010(2) 0.069(3) -0.005(2)
C67 0.243(9) 0.100(4) 0.191(7) -0.018(4) 0.153(7) 0.035(5)
C68 0.198(7) 0.131(5) 0.094(4) 0.006(3) 0.088(5) 0.040(5)
O5 0.060(4) 0.031(3) 0.064(4) -0.008(5) 0.036(4) -0.007(5)
O6 0.062(5) 0.080(4) 0.072(4) -0.019(3) 0.037(3) -0.009(4)
O7 0.051(4) 0.072(5) 0.081(6) -0.008(5) 0.037(4) -0.015(4)
S1 0.0541(16) 0.0429(15) 0.0730(19) -0.0129(13) 0.0384(15) -0.0131(12)
C69 0.088(4) 0.045(3) 0.121(4) -0.003(4) 0.057(4) -0.008(4)
F1 0.090(5) 0.063(4) 0.117(4) 0.019(4) 0.064(4) -0.013(4)
F2 0.087(4) 0.065(4) 0.129(6) -0.007(5) 0.064(4) 0.008(4)
F3 0.105(5) 0.049(3) 0.131(5) -0.020(4) 0.037(4) -0.017(4)
O8 0.059(5) 0.034(4) 0.064(5) -0.012(4) 0.036(4) -0.007(4)
O9 0.063(6) 0.086(6) 0.077(4) -0.023(4) 0.044(4) 0.001(6)
O10 0.065(5) 0.070(7) 0.080(7) -0.012(6) 0.047(5) 0.007(5)
S2 0.062(2) 0.046(2) 0.074(2) -0.0124(18) 0.042(2) 0.0001(18)
C70 0.088(4) 0.047(3) 0.119(4) -0.004(4) 0.050(4) -0.008(4)
F4 0.089(6) 0.057(5) 0.119(5) 0.014(4) 0.049(5) -0.016(5)
F5 0.090(4) 0.053(4) 0.113(5) 0.002(5) 0.042(4) -0.021(4)
F6 0.108(5) 0.048(4) 0.135(5) -0.024(4) 0.039(5) 0.008(4)
C71 0.193(8) 0.093(6) 0.098(5) 0.008(5) 0.089(6) 0.040(6)

loop_
_atom_type_symbol
_atom_type_description
_atom_type_scat_dispersion_real
_atom_type_scat_dispersion_imag
_atom_type_scat_source
C C 0.0033 0.0016 'International Tables Vol C Tables 4.2.6.8 and 6.1.1.4'
H H 0.0000 0.0000 'International Tables Vol C Tables 4.2.6.8 and 6.1.1.4'
N N 0.0061 0.0033 'International Tables Vol C Tables 4.2.6.8 and 6.1.1.4'
O O 0.0106 0.0060 'International Tables Vol C Tables 4.2.6.8 and 6.1.1.4'
F F 0.0171 0.0103 'International Tables Vol C Tables 4.2.6.8 and 6.1.1.4'
Si Si 0.0817 0.0704 'International Tables Vol C Tables 4.2.6.8 and 6.1.1.4'
S S 0.1246 0.1234 'International Tables Vol C Tables 4.2.6.8 and 6.1.1.4'
Fe Fe 0.3463 0.8444 'International Tables Vol C Tables 4.2.6.8 and 6.1.1.4'

loop_
_exptl_crystal_face_index_h
_exptl_crystal_face_index_k
_exptl_crystal_face_index_l
_exptl_crystal_face_perp_dist
1.00 0.00 -1.00 0.3000
0.00 -1.00 0.00 0.3600
0.00 1.00 0.00 0.3600
1.00 0.00 0.00 0.2800
-1.00 0.00 0.00 0.2800
0.00 0.00 1.00 0.1200
-1.00 -1.00 1.00 0.2800
-1.00 1.00 0.00 0.3000
-1.00 1.00 4.00 0.1900

loop_
_geom_angle_atom_site_label_1
_geom_angle_atom_site_label_2
_geom_angle_atom_site_label_3
_geom_angle
_geom_angle_site_symmetry_1
_geom_angle_site_symmetry_3
O8 Fe1 O5 6.6(8) . .
O8 Fe1 N2 107.7(6) . .
O5 Fe1 N2 101.4(5) . .
O8 Fe1 N2 97.4(6) . 2
O5 Fe1 N2 103.8(5) . 2
N2 Fe1 N2 154.83(12) . 2
O8 Fe1 N1 100.7(6) . 2
O5 Fe1 N1 102.5(8) . 2
N2 Fe1 N1 87.51(10) . 2
N2 Fe1 N1 87.57(10) 2 2
O8 Fe1 N1 102.0(6) . .
O5 Fe1 N1 100.2(8) . .
N2 Fe1 N1 87.57(10) . .
N2 Fe1 N1 87.51(10) 2 .
N1 Fe1 N1 157.29(12) 2 .
O1 Si1 C33 110.51(18) . .
O1 Si1 C30 101.98(18) . .
C33 Si1 C30 109.1(3) . .
O1 Si1 C27 110.32(19) . .
C33 Si1 C27 110.3(2) . .
C30 Si1 C27 114.3(3) . .
O2 Si2 C36 102.26(17) . .
O2 Si2 C42 110.22(17) . .
C36 Si2 C42 114.2(3) . .
O2 Si2 C39 106.20(17) . .
C36 Si2 C39 113.7(3) . .
C42 Si2 C39 109.7(2) . .
O3 Si3 C57 101.31(16) . .
O3 Si3 C51 110.91(17) . .
C57 Si3 C51 109.2(2) . .
O3 Si3 C54 111.61(16) . .
C57 Si3 C54 114.7(2) . .
C51 Si3 C54 108.91(19) . .
O4 Si4 C63 101.15(17) . .
O4 Si4 C60 108.77(19) . .
C63 Si4 C60 115.2(3) . .
O4 Si4 C66 107.64(16) . .
C63 Si4 C66 112.0(2) . .
C60 Si4 C66 111.3(2) . .
C22 O1 Si1 134.3(2) . .
C26 O2 Si2 132.8(2) . .
C46 O3 Si3 132.8(2) . .
C50 O4 Si4 131.61(19) . .
C1 N1 C4 105.1(2) . .
C1 N1 Fe1 127.09(17) . .
C4 N1 Fe1 127.08(17) . .
C6 N2 C9 105.7(2) . .
C6 N2 Fe1 126.93(17) . .
C9 N2 Fe1 126.65(18) . .
N1 C1 C10 125.7(2) . .
N1 C1 C2 109.9(2) . .
C10 C1 C2 124.4(2) . .
C3 C2 C1 107.8(3) . .
C3 C2 H2A 126.1 . .
C1 C2 H2A 126.1 . .
C2 C3 C4 107.2(3) . .
C2 C3 H3A 126.4 . .
C4 C3 H3A 126.4 . .
N1 C4 C5 125.4(2) . .
N1 C4 C3 110.0(2) . .
C5 C4 C3 124.5(3) . .
C6 C5 C4 123.6(3) . .
C6 C5 C21 118.3(2) . .
C4 C5 C21 117.9(2) . .
N2 C6 C5 126.5(2) . .
N2 C6 C7 109.3(2) . .
C5 C6 C7 124.2(3) . .
C8 C7 C6 107.6(3) . .
C8 C7 H7A 126.2 . .
C6 C7 H7A 126.2 . .
C7 C8 C9 108.2(3) . .
C7 C8 H8A 125.9 . .
C9 C8 H8A 125.9 . .
C10 C9 N2 126.1(2) 2 .
C10 C9 C8 124.7(3) 2 .
N2 C9 C8 109.1(2) . .
C9 C10 C1 123.6(2) 2 .
C9 C10 C45 117.9(2) 2 .
C1 C10 C45 118.5(2) . .
C26 C21 C22 117.6(3) . .
C26 C21 C5 119.8(3) . .
C22 C21 C5 122.5(3) . .
O1 C22 C23 122.4(3) . .
O1 C22 C21 117.4(3) . .
C23 C22 C21 120.2(3) . .
C24 C23 C22 120.6(3) . .
C24 C23 H23A 119.7 . .
C22 C23 H23A 119.7 . .
C25 C24 C23 120.8(3) . .
C25 C24 H24A 119.6 . .
C23 C24 H24A 119.6 . .
C24 C25 C26 119.6(3) . .
C24 C25 H25A 120.2 . .
C26 C25 H25A 120.2 . .
O2 C26 C25 122.2(3) . .
O2 C26 C21 116.6(3) . .
C25 C26 C21 121.2(3) . .
C29 C27 C28 111.8(5) . .
C29 C27 Si1 113.6(3) . .
C28 C27 Si1 111.2(5) . .
C29 C27 H27A 106.6 . .
C28 C27 H27A 106.6 . .
Si1 C27 H27A 106.6 . .
C27 C28 H28A 109.5 . .
C27 C28 H28B 109.5 . .
H28A C28 H28B 109.5 . .
C27 C28 H28C 109.5 . .
H28A C28 H28C 109.5 . .
H28B C28 H28C 109.5 . .
C27 C29 H29A 109.5 . .
C27 C29 H29B 109.5 . .
H29A C29 H29B 109.5 . .
C27 C29 H29C 109.5 . .
H29A C29 H29C 109.5 . .
H29B C29 H29C 109.5 . .
C71 C30 C31 118.1(6) . .
C32 C30 C31 110.7(5) . .
C71 C30 Si1 123.0(5) . .
C32 C30 Si1 114.5(5) . .
C31 C30 Si1 117.3(4) . .
C32 C30 H30A 104.2 . .
C31 C30 H30A 104.2 . .
Si1 C30 H30A 104.2 . .
C71 C30 H30B 94.2 . .
C31 C30 H30B 94.2 . .
Si1 C30 H30B 94.2 . .
C30 C31 H31A 109.5 . .
C30 C31 H31B 109.5 . .
H31A C31 H31B 109.5 . .
C30 C31 H31C 109.5 . .
H31A C31 H31C 109.5 . .
H31B C31 H31C 109.5 . .
C30 C32 H32A 109.5 . .
C30 C32 H32B 109.5 . .
C30 C32 H32C 109.5 . .
C35 C33 C34 110.5(4) . .
C35 C33 Si1 118.2(4) . .
C34 C33 Si1 110.4(3) . .
C35 C33 H33A 105.6 . .
C34 C33 H33A 105.6 . .
Si1 C33 H33A 105.6 . .
C33 C34 H34A 109.5 . .
C33 C34 H34B 109.5 . .
H34A C34 H34B 109.5 . .
C33 C34 H34C 109.5 . .
H34A C34 H34C 109.5 . .
H34B C34 H34C 109.5 . .
C33 C35 H35A 109.5 . .
C33 C35 H35B 109.5 . .
H35A C35 H35B 109.5 . .
C33 C35 H35C 109.5 . .
H35A C35 H35C 109.5 . .
H35B C35 H35C 109.5 . .
C38 C36 C37 120.1(5) . .
C38 C36 Si2 119.8(4) . .
C37 C36 Si2 115.4(3) . .
C38 C36 H36 97.2 . .
C37 C36 H36 97.2 . .
Si2 C36 H36 97.2 . .
C36 C37 H37A 109.5 . .
C36 C37 H37B 109.5 . .
H37A C37 H37B 109.5 . .
C36 C37 H37C 109.5 . .
H37A C37 H37C 109.5 . .
H37B C37 H37C 109.5 . .
C36 C38 H38A 109.5 . .
C36 C38 H38B 109.5 . .
H38A C38 H38B 109.5 . .
C36 C38 H38C 109.5 . .
H38A C38 H38C 109.5 . .
H38B C38 H38C 109.5 . .
C40 C39 C41 113.5(5) . .
C40 C39 Si2 114.9(4) . .
C41 C39 Si2 112.5(4) . .
C40 C39 H39A 104.9 . .
C41 C39 H39A 104.9 . .
Si2 C39 H39A 104.9 . .
C39 C40 H40A 109.5 . .
C39 C40 H40B 109.5 . .
H40A C40 H40B 109.5 . .
C39 C40 H40C 109.5 . .
H40A C40 H40C 109.5 . .
H40B C40 H40C 109.5 . .
C39 C41 H41A 109.5 . .
C39 C41 H41B 109.5 . .
H41A C41 H41B 109.5 . .
C39 C41 H41C 109.5 . .
H41A C41 H41C 109.5 . .
H41B C41 H41C 109.5 . .
C43 C42 C44 112.5(5) . .
C43 C42 Si2 112.8(4) . .
C44 C42 Si2 113.5(4) . .
C43 C42 H42A 105.7 . .
C44 C42 H42A 105.7 . .
Si2 C42 H42A 105.7 . .
C42 C43 H43A 109.5 . .
C42 C43 H43B 109.5 . .
H43A C43 H43B 109.5 . .
C42 C43 H43C 109.5 . .
H43A C43 H43C 109.5 . .
H43B C43 H43C 109.5 . .
C42 C44 H44A 109.5 . .
C42 C44 H44B 109.5 . .
H44A C44 H44B 109.5 . .
C42 C44 H44C 109.5 . .
H44A C44 H44C 109.5 . .
H44B C44 H44C 109.5 . .
C50 C45 C46 117.5(3) . .
C50 C45 C10 120.8(3) . .
C46 C45 C10 121.7(3) . .
O3 C46 C47 121.4(3) . .
O3 C46 C45 117.8(3) . .
C47 C46 C45 120.8(3) . .
C48 C47 C46 120.1(3) . .
C48 C47 H47A 120.0 . .
C46 C47 H47A 120.0 . .
C47 C48 C49 120.8(3) . .
C47 C48 H48A 119.6 . .
C49 C48 H48A 119.6 . .
C48 C49 C50 119.5(3) . .
C48 C49 H49A 120.2 . .
C50 C49 H49A 120.2 . .
O4 C50 C49 121.5(3) . .
O4 C50 C45 117.3(2) . .
C49 C50 C45 121.2(3) . .
C53 C51 C52 110.7(4) . .
C53 C51 Si3 118.1(3) . .
C52 C51 Si3 110.1(3) . .
C53 C51 H51A 105.6 . .
C52 C51 H51A 105.6 . .
Si3 C51 H51A 105.6 . .
C51 C52 H52A 109.5 . .
C51 C52 H52B 109.5 . .
H52A C52 H52B 109.5 . .
C51 C52 H52C 109.5 . .
H52A C52 H52C 109.5 . .
H52B C52 H52C 109.5 . .
C51 C53 H53A 109.5 . .
C51 C53 H53B 109.5 . .
H53A C53 H53B 109.5 . .
C51 C53 H53C 109.5 . .
H53A C53 H53C 109.5 . .
H53B C53 H53C 109.5 . .
C55 C54 C56 111.7(4) . .
C55 C54 Si3 110.9(3) . .
C56 C54 Si3 115.0(3) . .
C55 C54 H54A 106.2 . .
C56 C54 H54A 106.2 . .
Si3 C54 H54A 106.2 . .
C54 C55 H55A 109.5 . .
C54 C55 H55B 109.5 . .
H55A C55 H55B 109.5 . .
C54 C55 H55C 109.5 . .
H55A C55 H55C 109.5 . .
H55B C55 H55C 109.5 . .
C54 C56 H56A 109.5 . .
C54 C56 H56B 109.5 . .
H56A C56 H56B 109.5 . .
C54 C56 H56C 109.5 . .
H56A C56 H56C 109.5 . .
H56B C56 H56C 109.5 . .
C59 C57 C58 109.5(5) . .
C59 C57 Si3 114.4(3) . .
C58 C57 Si3 116.5(3) . .
C59 C57 H57A 105.1 . .
C58 C57 H57A 105.1 . .
Si3 C57 H57A 105.1 . .
C57 C58 H58A 109.5 . .
C57 C58 H58B 109.5 . .
H58A C58 H58B 109.5 . .
C57 C58 H58C 109.5 . .
H58A C58 H58C 109.5 . .
H58B C58 H58C 109.5 . .
C57 C59 H59A 109.5 . .
C57 C59 H59B 109.5 . .
H59A C59 H59B 109.5 . .
C57 C59 H59C 109.5 . .
H59A C59 H59C 109.5 . .
H59B C59 H59C 109.5 . .
C61 C60 C62 113.6(6) . .
C61 C60 Si4 112.2(4) . .
C62 C60 Si4 114.7(5) . .
C61 C60 H60A 105.0 . .
C62 C60 H60A 105.0 . .
Si4 C60 H60A 105.0 . .
C60 C61 H61A 109.5 . .
C60 C61 H61B 109.5 . .
H61A C61 H61B 109.5 . .
C60 C61 H61C 109.5 . .
H61A C61 H61C 109.5 . .
H61B C61 H61C 109.5 . .
C60 C62 H62A 109.5 . .
C60 C62 H62B 109.5 . .
H62A C62 H62B 109.5 . .
C60 C62 H62C 109.5 . .
H62A C62 H62C 109.5 . .
H62B C62 H62C 109.5 . .
C65 C63 C64 116.2(6) . .
C65 C63 Si4 115.2(4) . .
C64 C63 Si4 117.2(4) . .
C65 C63 H63A 101.4 . .
C64 C63 H63A 101.4 . .
Si4 C63 H63A 101.4 . .
C63 C64 H64A 109.5 . .
C63 C64 H64B 109.5 . .
H64A C64 H64B 109.5 . .
C63 C64 H64C 109.5 . .
H64A C64 H64C 109.5 . .
H64B C64 H64C 109.5 . .
C63 C65 H65A 109.5 . .
C63 C65 H65B 109.5 . .
H65A C65 H65B 109.5 . .
C63 C65 H65C 109.5 . .
H65A C65 H65C 109.5 . .
H65B C65 H65C 109.5 . .
C67 C66 C68 109.7(5) . .
C67 C66 Si4 114.5(4) . .
C68 C66 Si4 112.5(3) . .
C67 C66 H66A 106.5 . .
C68 C66 H66A 106.5 . .
Si4 C66 H66A 106.5 . .
C66 C67 H67A 109.5 . .
C66 C67 H67B 109.5 . .
H67A C67 H67B 109.5 . .
C66 C67 H67C 109.5 . .
H67A C67 H67C 109.5 . .
H67B C67 H67C 109.5 . .
C66 C68 H68A 109.5 . .
C66 C68 H68B 109.5 . .
H68A C68 H68B 109.5 . .
C66 C68 H68C 109.5 . .
H68A C68 H68C 109.5 . .
H68B C68 H68C 109.5 . .
S1 O5 Fe1 134.1(12) . .
O5 S1 O7 112.1(12) . .
O5 S1 O6 111.1(11) . .
O7 S1 O6 116.9(6) . .
O5 S1 C69 105.3(8) . .
O7 S1 C69 105.0(6) . .
O6 S1 C69 105.3(6) . .
F2 C69 F1 110.3(9) . .
F2 C69 F3 106.7(9) . .
F1 C69 F3 108.4(10) . .
F2 C69 S1 112.6(8) . .
F1 C69 S1 112.0(8) . .
F3 C69 S1 106.5(7) . .
S2 O8 Fe1 135.5(15) . .
O9 S2 O8 113.0(10) . .
O9 S2 O10 115.7(8) . .
O8 S2 O10 110.3(10) . .
O9 S2 C70 105.2(7) . .
O8 S2 C70 104.5(10) . .
O10 S2 C70 107.2(7) . .
F4 C70 F6 111.5(12) . .
F4 C70 F5 112.6(11) . .
F6 C70 F5 109.0(11) . .
F4 C70 S2 108.2(9) . .
F6 C70 S2 107.3(9) . .
F5 C70 S2 108.1(9) . .
C30 C71 H71A 109.5 . .
C30 C71 H71B 109.5 . .
H71A C71 H71B 109.5 . .
C30 C71 H71C 109.5 . .
H71A C71 H71C 109.5 . .
H71B C71 H71C 109.5 . .

loop_
_geom_bond_atom_site_label_1
_geom_bond_atom_site_label_2
_geom_bond_distance
_geom_bond_site_symmetry_2
Fe1 O8 1.951(17) .
Fe1 O5 1.971(12) .
Fe1 N2 2.052(2) .
Fe1 N2 2.052(2) 2
Fe1 N1 2.054(2) 2
Fe1 N1 2.054(2) .
Si1 O1 1.665(2) .
Si1 C33 1.867(5) .
Si1 C30 1.868(5) .
Si1 C27 1.901(5) .
Si2 O2 1.656(2) .
Si2 C36 1.868(5) .
Si2 C42 1.871(5) .
Si2 C39 1.917(5) .
Si3 O3 1.673(3) .
Si3 C57 1.876(4) .
Si3 C51 1.882(4) .
Si3 C54 1.884(4) .
Si4 O4 1.662(2) .
Si4 C63 1.867(4) .
Si4 C60 1.876(5) .
Si4 C66 1.912(5) .
O1 C22 1.358(4) .
O2 C26 1.357(4) .
O3 C46 1.359(4) .
O4 C50 1.361(4) .
N1 C1 1.386(3) .
N1 C4 1.394(4) .
N2 C6 1.387(4) .
N2 C9 1.394(3) .
C1 C10 1.403(4) .
C1 C2 1.430(4) .
C2 C3 1.346(4) .
C2 H2A 0.9500 .
C3 C4 1.430(4) .
C3 H3A 0.9500 .
C4 C5 1.400(4) .
C5 C6 1.396(4) .
C5 C21 1.504(4) .
C6 C7 1.435(4) .
C7 C8 1.335(4) .
C7 H7A 0.9500 .
C8 C9 1.428(4) .
C8 H8A 0.9500 .
C9 C10 1.393(4) 2
C10 C9 1.393(4) 2
C10 C45 1.500(4) .
C21 C26 1.403(4) .
C21 C22 1.409(4) .
C22 C23 1.389(4) .
C23 C24 1.370(5) .
C23 H23A 0.9500 .
C24 C25 1.370(5) .
C24 H24A 0.9500 .
C25 C26 1.390(4) .
C25 H25A 0.9500 .
C27 C29 1.516(7) .
C27 C28 1.532(7) .
C27 H27A 1.0000 .
C28 H28A 0.9800 .
C28 H28B 0.9800 .
C28 H28C 0.9800 .
C29 H29A 0.9800 .
C29 H29B 0.9800 .
C29 H29C 0.9800 .
C30 C71 1.455(8) .
C30 C32 1.474(7) .
C30 C31 1.496(7) .
C30 H30A 1.0000 .
C30 H30B 1.0000 .
C31 H31A 0.9800 .
C31 H31B 0.9800 .
C31 H31C 0.9800 .
C32 H32A 0.9800 .
C32 H32B 0.9800 .
C32 H32C 0.9800 .
C33 C35 1.500(7) .
C33 C34 1.533(7) .
C33 H33A 1.0000 .
C34 H34A 0.9800 .
C34 H34B 0.9800 .
C34 H34C 0.9800 .
C35 H35A 0.9800 .
C35 H35B 0.9800 .
C35 H35C 0.9800 .
C36 C38 1.460(7) .
C36 C37 1.473(7) .
C36 H36 1.0000 .
C37 H37A 0.9800 .
C37 H37B 0.9800 .
C37 H37C 0.9800 .
C38 H38A 0.9800 .
C38 H38B 0.9800 .
C38 H38C 0.9800 .
C39 C40 1.486(7) .
C39 C41 1.505(7) .
C39 H39A 1.0000 .
C40 H40A 0.9800 .
C40 H40B 0.9800 .
C40 H40C 0.9800 .
C41 H41A 0.9800 .
C41 H41B 0.9800 .
C41 H41C 0.9800 .
C42 C43 1.491(7) .
C42 C44 1.532(7) .
C42 H42A 1.0000 .
C43 H43A 0.9800 .
C43 H43B 0.9800 .
C43 H43C 0.9800 .
C44 H44A 0.9800 .
C44 H44B 0.9800 .
C44 H44C 0.9800 .
C45 C50 1.396(4) .
C45 C46 1.406(4) .
C46 C47 1.386(4) .
C47 C48 1.367(5) .
C47 H47A 0.9500 .
C48 C49 1.378(5) .
C48 H48A 0.9500 .
C49 C50 1.389(4) .
C49 H49A 0.9500 .
C51 C53 1.514(6) .
C51 C52 1.521(6) .
C51 H51A 1.0000 .
C52 H52A 0.9800 .
C52 H52B 0.9800 .
C52 H52C 0.9800 .
C53 H53A 0.9800 .
C53 H53B 0.9800 .
C53 H53C 0.9800 .
C54 C55 1.536(6) .
C54 C56 1.544(6) .
C54 H54A 1.0000 .
C55 H55A 0.9800 .
C55 H55B 0.9800 .
C55 H55C 0.9800 .
C56 H56A 0.9800 .
C56 H56B 0.9800 .
C56 H56C 0.9800 .
C57 C59 1.485(7) .
C57 C58 1.520(6) .
C57 H57A 1.0000 .
C58 H58A 0.9800 .
C58 H58B 0.9800 .
C58 H58C 0.9800 .
C59 H59A 0.9800 .
C59 H59B 0.9800 .
C59 H59C 0.9800 .
C60 C61 1.503(8) .
C60 C62 1.515(8) .
C60 H60A 1.0000 .
C61 H61A 0.9800 .
C61 H61B 0.9800 .
C61 H61C 0.9800 .
C62 H62A 0.9800 .
C62 H62B 0.9800 .
C62 H62C 0.9800 .
C63 C65 1.433(8) .
C63 C64 1.499(7) .
C63 H63A 1.0000 .
C64 H64A 0.9800 .
C64 H64B 0.9800 .
C64 H64C 0.9800 .
C65 H65A 0.9800 .
C65 H65B 0.9800 .
C65 H65C 0.9800 .
C66 C67 1.492(7) .
C66 C68 1.513(7) .
C66 H66A 1.0000 .
C67 H67A 0.9800 .
C67 H67B 0.9800 .
C67 H67C 0.9800 .
C68 H68A 0.9800 .
C68 H68B 0.9800 .
C68 H68C 0.9800 .
O5 S1 1.407(9) .
O6 S1 1.419(7) .
O7 S1 1.418(7) .
S1 C69 1.821(7) .
C69 F2 1.318(9) .
C69 F1 1.321(9) .
C69 F3 1.330(9) .
O8 S2 1.414(9) .
O9 S2 1.412(8) .
O10 S2 1.417(8) .
S2 C70 1.823(8) .
C70 F4 1.323(9) .
C70 F6 1.327(9) .
C70 F5 1.327(9) .
C71 H71A 0.9800 .
C71 H71B 0.9800 .
C71 H71C 0.9800 .
